data_4119221
loop_
_publ_author_name
'Jes\'us Campos'
'Sabuj Kundu'
'Dale R. Pahls'
'Maurice Brookhart'
'Ernesto Carmona'
'Thomas R. Cundari'

_publ_contact_author
;
        Jesus Campos
        Instituto de Investigaciones Qu\'imicas
        CSIC-Universidad de Sevilla
        Am\'erico Vespucio, 49
        Isla de la Cartuja 
        41092 SEVILLA
        Spain
;
_publ_contact_author_email jesus.campos@ctq.csic.es
_publ_contact_author_fax '34 954460565'
_publ_contact_author_phone '34 954489554'
_publ_section_title
;
 Mechanism of Hydrogenolysis of an Iridium-Methyl Bond: Evidence for a
 Methane Complex Intermediate
;
_journal_name_full 'Journal of the American Chemical Society'
_journal_page_first 1217
_journal_page_last 1220
_journal_paper_doi 10.1021/ja310982v
_journal_volume 135
_journal_year 2013
_chemical_formula_moiety 'C32 H12 B F24, C23 H43 Ir N O3 P2'
_chemical_formula_sum 'C55 H55 B F24 Ir N O3 P2'
_chemical_formula_weight 1498.97
_chemical_name_systematic
; 
 ? 
;
_space_group_IT_number 14
_symmetry_cell_setting monoclinic
_symmetry_space_group_name_Hall '-P 2yn'
_symmetry_space_group_name_H-M 'P 1 21/n 1'
_atom_sites_solution_hydrogens geom
_atom_sites_solution_primary direct
_atom_sites_solution_secondary difmap
_audit_creation_method SHELXL-97
_cell_angle_alpha 90.00
_cell_angle_beta 109.9060(10)
_cell_angle_gamma 90.00
_cell_formula_units_Z 4
_cell_length_a 16.5555(3)
_cell_length_b 18.3798(4)
_cell_length_c 21.3098(4)
_cell_measurement_reflns_used 9882
_cell_measurement_temperature 173(2)
_cell_measurement_theta_max 29.99
_cell_measurement_theta_min 2.21
_cell_volume 6096.9(2)
_computing_cell_refinement 'Bruker SAINT'
_computing_data_collection 'Bruker APEX2'
_computing_data_reduction 'Bruker SAINT'
_computing_molecular_graphics 'Bruker SHELXTL'
_computing_publication_material 'Bruker SHELXTL'
_computing_structure_refinement 'SHELXL-97 (Sheldrick, 2008)'
_computing_structure_solution 'SHELXS-97 (Sheldrick, 2008)'
_diffrn_ambient_temperature 173(2)
_diffrn_detector_area_resol_mean 8.26
_diffrn_measured_fraction_theta_full 0.997
_diffrn_measured_fraction_theta_max 0.997
_diffrn_measurement_device_type
;
 Bruker-Nonius X8kappa APEX II CCD area detector'
;
_diffrn_measurement_method 'phi and omega scans with narrow frames'
_diffrn_radiation_monochromator graphite
_diffrn_radiation_source 'fine-focus sealed tube'
_diffrn_radiation_type MoK\a
_diffrn_radiation_wavelength 0.71073
_diffrn_reflns_av_R_equivalents 0.0450
_diffrn_reflns_av_sigmaI/netI 0.0271
_diffrn_reflns_limit_h_max 21
_diffrn_reflns_limit_h_min -21
_diffrn_reflns_limit_k_max 23
_diffrn_reflns_limit_k_min -22
_diffrn_reflns_limit_l_max 21
_diffrn_reflns_limit_l_min -27
_diffrn_reflns_number 105503
_diffrn_reflns_theta_full 27.50
_diffrn_reflns_theta_max 27.50
_diffrn_reflns_theta_min 1.71
_exptl_absorpt_coefficient_mu 2.358
_exptl_absorpt_correction_T_max 0.487
_exptl_absorpt_correction_T_min 0.359
_exptl_absorpt_correction_type multi-scan
_exptl_absorpt_process_details
; 
 SADABS, Bruker (2006). APEX 2. Version 2.1. Bruker Analytical
 x-ray Solutions, Madison, Wisconsin, USA. 
;
_exptl_crystal_colour yellow
_exptl_crystal_density_diffrn 1.633
_exptl_crystal_description needle
_exptl_crystal_F_000 2976
_exptl_crystal_size_max 0.23
_exptl_crystal_size_mid 0.07
_exptl_crystal_size_min 0.05
_refine_diff_density_max 1.478
_refine_diff_density_min -1.154
_refine_diff_density_rms 0.088
_refine_ls_extinction_method none
_refine_ls_goodness_of_fit_ref 1.059
_refine_ls_hydrogen_treatment mixed
_refine_ls_matrix_type full
_refine_ls_number_parameters 888
_refine_ls_number_reflns 13980
_refine_ls_number_restraints 19
_refine_ls_restrained_S_all 1.061
_refine_ls_R_factor_all 0.0454
_refine_ls_R_factor_gt 0.0303
_refine_ls_shift/su_max 0.009
_refine_ls_shift/su_mean 0.000
_refine_ls_structure_factor_coef Fsqd
_refine_ls_weighting_details 'calc w=1/[\s^2^(Fo^2^)+(0.0291P)^2^+11.9603P] where P=(Fo^2^+2Fc^2^)/3'
_refine_ls_weighting_scheme calc
_refine_ls_wR_factor_gt 0.0680
_refine_ls_wR_factor_ref 0.0779
_reflns_number_gt 11360
_reflns_number_total 13980
_reflns_threshold_expression >2sigma(I)
_cod_data_source_file ja310982v_si_002.cif
_cod_data_source_block jc00412a
_cod_original_sg_symbol_H-M 'P 21/n'
_cod_database_code 4119221

loop_
_symmetry_equiv_pos_as_xyz
'x, y, z'
'-x+1/2, y+1/2, -z+1/2'
'-x, -y, -z'
'x-1/2, -y-1/2, z-1/2'

loop_
_atom_site_label
_atom_site_type_symbol
_atom_site_fract_x
_atom_site_fract_y
_atom_site_fract_z
_atom_site_U_iso_or_equiv
_atom_site_adp_type
_atom_site_occupancy
_atom_site_symmetry_multiplicity
_atom_site_calc_flag
_atom_site_refinement_flags
_atom_site_disorder_assembly
_atom_site_disorder_group
Ir1 Ir 0.599187(7) 0.577492(7) 0.774185(6) 0.02386(4) Uani 1 1 d D . .
P1 P 0.50186(5) 0.59855(5) 0.66856(4) 0.02594(17) Uani 1 1 d . . .
P2 P 0.69852(5) 0.61096(5) 0.87586(4) 0.02907(18) Uani 1 1 d . A .
N1 N 0.54817(16) 0.67807(14) 0.78964(12) 0.0229(5) Uani 1 1 d . . .
O1 O 0.46041(15) 0.67790(14) 0.67949(11) 0.0323(5) Uani 1 1 d . . .
O2 O 0.64626(14) 0.67959(14) 0.89640(11) 0.0328(5) Uani 1 1 d . . .
O3 O 0.4961(2) 0.4637(2) 0.82107(17) 0.0752(11) Uani 1 1 d . . .
H1 H 0.655(2) 0.624(2) 0.743(2) 0.062(14) Uiso 1 1 d D . .
C1 C 0.48597(19) 0.71064(18) 0.73976(15) 0.0253(6) Uani 1 1 d . . .
C2 C 0.4495(2) 0.7757(2) 0.74825(17) 0.0324(7) Uani 1 1 d . . .
H2 H 0.4047 0.7975 0.7127 0.039 Uiso 1 1 calc R . .
C3 C 0.4807(2) 0.80795(19) 0.81044(18) 0.0335(8) Uani 1 1 d . . .
H3 H 0.4559 0.8522 0.8181 0.040 Uiso 1 1 calc R . .
C4 C 0.5471(2) 0.77709(19) 0.86164(17) 0.0308(7) Uani 1 1 d . . .
H4 H 0.5695 0.7999 0.9041 0.037 Uiso 1 1 calc R . .
C5 C 0.57973(19) 0.71215(19) 0.84896(15) 0.0259(7) Uani 1 1 d . . .
C6 C 0.4018(2) 0.5423(2) 0.63851(18) 0.0387(9) Uani 1 1 d . . .
C7 C 0.3532(2) 0.5568(3) 0.6871(2) 0.0516(11) Uani 1 1 d . . .
H7A H 0.3049 0.5228 0.6778 0.077 Uiso 1 1 calc R . .
H7B H 0.3315 0.6069 0.6813 0.077 Uiso 1 1 calc R . .
H7C H 0.3921 0.5500 0.7330 0.077 Uiso 1 1 calc R . .
C8 C 0.3401(3) 0.5617(3) 0.5681(2) 0.0592(13) Uani 1 1 d . . .
H8A H 0.3670 0.5495 0.5350 0.089 Uiso 1 1 calc R . .
H8B H 0.3274 0.6139 0.5659 0.089 Uiso 1 1 calc R . .
H8C H 0.2866 0.5341 0.5586 0.089 Uiso 1 1 calc R . .
C9 C 0.4273(3) 0.4622(2) 0.6411(2) 0.0528(11) Uani 1 1 d . . .
H9A H 0.4639 0.4496 0.6866 0.079 Uiso 1 1 calc R . .
H9B H 0.4589 0.4536 0.6104 0.079 Uiso 1 1 calc R . .
H9C H 0.3755 0.4318 0.6281 0.079 Uiso 1 1 calc R . .
C10 C 0.5433(2) 0.6232(2) 0.60032(17) 0.0385(9) Uani 1 1 d . . .
C11 C 0.4794(3) 0.6686(3) 0.5449(2) 0.0567(12) Uani 1 1 d . . .
H11A H 0.5083 0.6876 0.5150 0.085 Uiso 1 1 calc R . .
H11B H 0.4584 0.7092 0.5648 0.085 Uiso 1 1 calc R . .
H11C H 0.4309 0.6379 0.5194 0.085 Uiso 1 1 calc R . .
C12 C 0.5654(3) 0.5524(3) 0.5723(2) 0.0642(14) Uani 1 1 d . . .
H12A H 0.5931 0.5636 0.5395 0.096 Uiso 1 1 calc R . .
H12B H 0.5127 0.5246 0.5508 0.096 Uiso 1 1 calc R . .
H12C H 0.6047 0.5236 0.6087 0.096 Uiso 1 1 calc R . .
C13 C 0.6250(3) 0.6686(3) 0.6288(2) 0.0652(15) Uani 1 1 d . . .
H13A H 0.6705 0.6387 0.6593 0.098 Uiso 1 1 calc R . .
H13B H 0.6135 0.7105 0.6530 0.098 Uiso 1 1 calc R . .
H13C H 0.6433 0.6859 0.5922 0.098 Uiso 1 1 calc R . .
C14 C 0.7962(2) 0.6588(3) 0.8720(2) 0.0502(11) Uani 1 1 d . . .
C15 C 0.7656(4) 0.7212(4) 0.8213(3) 0.087(2) Uani 1 1 d . . .
H15A H 0.8151 0.7427 0.8128 0.130 Uiso 1 1 calc R . .
H15B H 0.7371 0.7584 0.8393 0.130 Uiso 1 1 calc R . .
H15C H 0.7250 0.7022 0.7795 0.130 Uiso 1 1 calc R . .
C16 C 0.8490(3) 0.6963(4) 0.9368(3) 0.0852(19) Uani 1 1 d . . .
H16A H 0.8797 0.6595 0.9696 0.128 Uiso 1 1 calc R . .
H16B H 0.8108 0.7240 0.9542 0.128 Uiso 1 1 calc R . .
H16C H 0.8906 0.7293 0.9282 0.128 Uiso 1 1 calc R . .
C17 C 0.8483(4) 0.6068(4) 0.8461(6) 0.153(5) Uani 1 1 d . . .
H17A H 0.8923 0.6339 0.8346 0.230 Uiso 1 1 calc R . .
H17B H 0.8103 0.5819 0.8063 0.230 Uiso 1 1 calc R . .
H17C H 0.8760 0.5707 0.8806 0.230 Uiso 1 1 calc R . .
C18 C 0.7211(3) 0.5526(3) 0.9516(2) 0.0539(12) Uani 1 1 d . . .
C19A C 0.6520(7) 0.5101(8) 0.9508(5) 0.073(4) Uani 0.556(14) 1 d P A 1
H19A H 0.6404 0.4741 0.9148 0.109 Uiso 0.556(14) 1 calc PR A 1
H19B H 0.6013 0.5409 0.9432 0.109 Uiso 0.556(14) 1 calc PR A 1
H19C H 0.6652 0.4849 0.9936 0.109 Uiso 0.556(14) 1 calc PR A 1
C20A C 0.8013(8) 0.5005(7) 0.9506(4) 0.073(4) Uani 0.556(14) 1 d P A 1
H20A H 0.8186 0.4692 0.9902 0.109 Uiso 0.556(14) 1 calc PR A 1
H20B H 0.8499 0.5310 0.9507 0.109 Uiso 0.556(14) 1 calc PR A 1
H20C H 0.7831 0.4703 0.9103 0.109 Uiso 0.556(14) 1 calc PR A 1
C21A C 0.7615(15) 0.6003(13) 1.0151(10) 0.068(5) Uani 0.556(14) 1 d P A 1
H21A H 0.7190 0.6356 1.0188 0.101 Uiso 0.556(14) 1 calc PR A 1
H21B H 0.8116 0.6261 1.0118 0.101 Uiso 0.556(14) 1 calc PR A 1
H21C H 0.7793 0.5690 1.0548 0.101 Uiso 0.556(14) 1 calc PR A 1
C19B C 0.6222(7) 0.5512(7) 0.9619(5) 0.046(3) Uani 0.444(14) 1 d P A 2
H19D H 0.5780 0.5371 0.9197 0.069 Uiso 0.444(14) 1 calc PR A 2
H19E H 0.6092 0.5996 0.9750 0.069 Uiso 0.444(14) 1 calc PR A 2
H19F H 0.6232 0.5159 0.9966 0.069 Uiso 0.444(14) 1 calc PR A 2
C20B C 0.7353(9) 0.4758(5) 0.9344(6) 0.054(3) Uani 0.444(14) 1 d P A 2
H20D H 0.7428 0.4444 0.9732 0.081 Uiso 0.444(14) 1 calc PR A 2
H20E H 0.7868 0.4734 0.9217 0.081 Uiso 0.444(14) 1 calc PR A 2
H20F H 0.6854 0.4592 0.8970 0.081 Uiso 0.444(14) 1 calc PR A 2
C21B C 0.7765(16) 0.5776(14) 1.0201(13) 0.059(5) Uani 0.444(14) 1 d P A 2
H21D H 0.7624 0.6281 1.0269 0.089 Uiso 0.444(14) 1 calc PR A 2
H21E H 0.8371 0.5743 1.0241 0.089 Uiso 0.444(14) 1 calc PR A 2
H21F H 0.7660 0.5465 1.0540 0.089 Uiso 0.444(14) 1 calc PR A 2
C22 C 0.6625(3) 0.4840(2) 0.7544(2) 0.0487(11) Uani 1 1 d . . .
H22A H 0.6884 0.4564 0.7957 0.073 Uiso 1 1 calc R . .
H22B H 0.7076 0.4992 0.7370 0.073 Uiso 1 1 calc R . .
H22C H 0.6208 0.4533 0.7213 0.073 Uiso 1 1 calc R . .
C23 C 0.5317(3) 0.5090(2) 0.80566(19) 0.0419(9) Uani 1 1 d . . .
B1 B 0.0909(2) 0.5487(2) 0.73293(17) 0.0232(7) Uani 1 1 d . . .
C25 C 0.15162(19) 0.58528(18) 0.80328(15) 0.0249(6) Uani 1 1 d . . .
C26 C 0.1141(2) 0.6233(2) 0.84329(17) 0.0323(7) Uani 1 1 d . . .
H26 H 0.0535 0.6213 0.8322 0.039 Uiso 1 1 calc R . .
C27 C 0.1614(2) 0.6638(2) 0.89834(18) 0.0369(8) Uani 1 1 d . B .
C28 C 0.2498(2) 0.6670(2) 0.91723(17) 0.0366(8) Uani 1 1 d . . .
H28 H 0.2828 0.6938 0.9555 0.044 Uiso 1 1 calc R . .
C29 C 0.2886(2) 0.6301(2) 0.87901(16) 0.0329(8) Uani 1 1 d . C .
C30 C 0.2409(2) 0.59023(19) 0.82314(16) 0.0287(7) Uani 1 1 d . . .
H30 H 0.2699 0.5657 0.7978 0.034 Uiso 1 1 calc R . .
C31 C 0.1165(3) 0.7050(4) 0.9371(3) 0.0661(16) Uani 1 1 d . . .
C32 C 0.3844(3) 0.6327(3) 0.8985(2) 0.0551(13) Uani 1 1 d . . .
C33 C 0.00919(19) 0.50468(17) 0.74096(15) 0.0236(6) Uani 1 1 d . . .
C34 C -0.06452(19) 0.49206(18) 0.68541(15) 0.0254(6) Uani 1 1 d . . .
H34 H -0.0684 0.5135 0.6439 0.030 Uiso 1 1 calc R . .
C35 C -0.1319(2) 0.44958(19) 0.68859(16) 0.0275(7) Uani 1 1 d . . .
C36 C -0.1292(2) 0.41715(19) 0.74797(17) 0.0292(7) Uani 1 1 d . . .
H36 H -0.1755 0.3882 0.7504 0.035 Uiso 1 1 calc R . .
C37 C -0.0568(2) 0.42835(18) 0.80363(16) 0.0284(7) Uani 1 1 d . . .
C38 C 0.0108(2) 0.47129(18) 0.80003(16) 0.0268(7) Uani 1 1 d . . .
H38 H 0.0596 0.4780 0.8391 0.032 Uiso 1 1 calc R . .
C39 C -0.2074(2) 0.4388(2) 0.62577(18) 0.0340(8) Uani 1 1 d . . .
C40 C -0.0495(2) 0.3938(2) 0.86915(19) 0.0390(8) Uani 1 1 d . . .
C41 C 0.05964(19) 0.61897(17) 0.68340(15) 0.0240(6) Uani 1 1 d . . .
C42 C -0.0129(2) 0.65990(19) 0.67928(16) 0.0295(7) Uani 1 1 d . . .
H42 H -0.0484 0.6443 0.7036 0.035 Uiso 1 1 calc R . .
C43 C -0.0351(2) 0.72252(19) 0.64102(18) 0.0334(7) Uani 1 1 d . . .
C44 C 0.0137(2) 0.74631(19) 0.60399(17) 0.0349(8) Uani 1 1 d . . .
H44 H -0.0016 0.7889 0.5772 0.042 Uiso 1 1 calc R . .
C45 C 0.0856(2) 0.70646(19) 0.60698(16) 0.0301(7) Uani 1 1 d . . .
C46 C 0.1084(2) 0.64521(18) 0.64642(15) 0.0263(7) Uani 1 1 d . . .
H46 H 0.1593 0.6200 0.6484 0.032 Uiso 1 1 calc R . .
C47 C -0.1124(3) 0.7643(3) 0.6399(3) 0.0531(11) Uani 1 1 d . . .
C48 C 0.1398(3) 0.7270(2) 0.56604(19) 0.0455(10) Uani 1 1 d . . .
C49 C 0.13863(19) 0.48828(17) 0.70150(15) 0.0238(6) Uani 1 1 d . . .
C50 C 0.11335(19) 0.47658(18) 0.63227(15) 0.0255(6) Uani 1 1 d . . .
H50 H 0.0715 0.5079 0.6032 0.031 Uiso 1 1 calc R . .
C51 C 0.1471(2) 0.42109(19) 0.60479(16) 0.0296(7) Uani 1 1 d . . .
C52 C 0.2086(2) 0.37444(19) 0.64491(18) 0.0327(7) Uani 1 1 d . . .
H52 H 0.2325 0.3368 0.6261 0.039 Uiso 1 1 calc R . .
C53 C 0.2343(2) 0.38412(19) 0.71316(18) 0.0312(7) Uani 1 1 d . . .
C54 C 0.1995(2) 0.43897(18) 0.74067(16) 0.0276(7) Uani 1 1 d . . .
H54 H 0.2176 0.4433 0.7879 0.033 Uiso 1 1 calc R . .
C55 C 0.1154(3) 0.4110(2) 0.53090(19) 0.0450(10) Uani 1 1 d . . .
C56 C 0.2997(3) 0.3328(2) 0.7567(2) 0.0455(10) Uani 1 1 d . . .
F1A F 0.0597(15) 0.7469(11) 0.9047(10) 0.122(7) Uani 0.48(2) 1 d P B 1
F2A F 0.0674(8) 0.6534(10) 0.9597(7) 0.097(5) Uani 0.48(2) 1 d P B 1
F3A F 0.1654(5) 0.7251(18) 0.9959(9) 0.120(10) Uani 0.48(2) 1 d PU B 1
F1B F 0.111(2) 0.6765(11) 0.9862(11) 0.158(10) Uani 0.52(2) 1 d P B 2
F2B F 0.1562(7) 0.7734(7) 0.9553(11) 0.097(5) Uani 0.52(2) 1 d P B 2
F3B F 0.0413(7) 0.7290(10) 0.9007(8) 0.107(7) Uani 0.52(2) 1 d P B 2
F4A F 0.4136(11) 0.5547(11) 0.9083(13) 0.095(7) Uani 0.28(2) 1 d P C 1
F5A F 0.4261(8) 0.6528(19) 0.9519(9) 0.077(7) Uani 0.28(2) 1 d PU C 1
F6A F 0.4071(18) 0.6502(18) 0.8485(14) 0.083(8) Uani 0.28(2) 1 d PU C 1
F4B F 0.4147(5) 0.7014(7) 0.9257(6) 0.094(4) Uani 0.72(2) 1 d P C 2
F5B F 0.4138(5) 0.6270(7) 0.8493(4) 0.064(3) Uani 0.72(2) 1 d P C 2
F6B F 0.4233(4) 0.5878(10) 0.9427(7) 0.137(7) Uani 0.72(2) 1 d P C 2
F7 F -0.12188(17) 0.36500(18) 0.87012(13) 0.0700(8) Uani 1 1 d . . .
F8 F 0.01022(19) 0.34164(15) 0.88587(13) 0.0648(8) Uani 1 1 d . . .
F9 F -0.0242(2) 0.44066(15) 0.91979(12) 0.0611(7) Uani 1 1 d . . .
F10 F -0.27194(15) 0.40314(16) 0.63497(13) 0.0601(7) Uani 1 1 d . . .
F11 F -0.18658(15) 0.40416(17) 0.57905(12) 0.0641(8) Uani 1 1 d . . .
F12 F -0.24035(16) 0.50203(15) 0.59822(14) 0.0652(8) Uani 1 1 d . . .
F13 F -0.1778(2) 0.7250(2) 0.6327(4) 0.181(3) Uani 1 1 d . . .
F14 F -0.1027(3) 0.7979(3) 0.6942(2) 0.159(2) Uani 1 1 d . . .
F15 F -0.1366(3) 0.8137(3) 0.5955(2) 0.137(2) Uani 1 1 d . . .
F16 F 0.1115(2) 0.78582(18) 0.52926(16) 0.0822(10) Uani 1 1 d . . .
F17 F 0.22187(17) 0.73832(19) 0.60221(14) 0.0708(9) Uani 1 1 d . . .
F18 F 0.1431(2) 0.67415(17) 0.52359(13) 0.0691(8) Uani 1 1 d . . .
F19 F 0.0339(2) 0.3944(3) 0.50709(16) 0.1186(16) Uani 1 1 d . . .
F20 F 0.1556(3) 0.3641(3) 0.50953(15) 0.149(2) Uani 1 1 d . . .
F21 F 0.1145(3) 0.4716(2) 0.49819(14) 0.1090(14) Uani 1 1 d . . .
F22 F 0.3658(2) 0.3234(2) 0.73682(19) 0.1085(14) Uani 1 1 d . . .
F23 F 0.2673(2) 0.26721(15) 0.75740(16) 0.0797(9) Uani 1 1 d . . .
F24 F 0.3317(2) 0.35425(16) 0.81933(14) 0.0779(10) Uani 1 1 d . . .

loop_
_atom_site_aniso_label
_atom_site_aniso_U_11
_atom_site_aniso_U_22
_atom_site_aniso_U_33
_atom_site_aniso_U_23
_atom_site_aniso_U_13
_atom_site_aniso_U_12
Ir1 0.02028(6) 0.02581(7) 0.02467(6) -0.00388(5) 0.00658(4) 0.00300(5)
P1 0.0203(4) 0.0334(5) 0.0233(4) -0.0058(3) 0.0065(3) 0.0001(3)
P2 0.0221(4) 0.0334(5) 0.0277(4) -0.0043(4) 0.0034(3) 0.0061(3)
N1 0.0225(12) 0.0234(14) 0.0235(13) -0.0021(10) 0.0089(10) 0.0025(10)
O1 0.0304(12) 0.0376(14) 0.0246(11) -0.0022(10) 0.0039(9) 0.0089(10)
O2 0.0279(11) 0.0395(14) 0.0254(12) -0.0078(10) 0.0020(9) 0.0102(10)
O3 0.089(3) 0.071(3) 0.062(2) 0.0094(18) 0.0199(19) -0.039(2)
C1 0.0221(14) 0.0301(17) 0.0249(15) 0.0007(12) 0.0097(12) 0.0014(13)
C2 0.0323(17) 0.0326(19) 0.0349(18) 0.0071(14) 0.0148(14) 0.0103(15)
C3 0.0385(18) 0.0258(18) 0.043(2) -0.0010(15) 0.0229(16) 0.0062(15)
C4 0.0322(17) 0.0302(18) 0.0329(17) -0.0058(14) 0.0148(14) 0.0012(14)
C5 0.0209(14) 0.0321(18) 0.0258(15) -0.0028(13) 0.0093(12) -0.0005(13)
C6 0.0255(16) 0.052(2) 0.0370(19) -0.0098(17) 0.0079(14) -0.0101(16)
C7 0.0278(18) 0.080(3) 0.050(2) -0.011(2) 0.0166(17) -0.015(2)
C8 0.032(2) 0.095(4) 0.039(2) -0.011(2) -0.0032(17) -0.015(2)
C9 0.052(2) 0.050(3) 0.054(3) -0.020(2) 0.015(2) -0.019(2)
C10 0.0337(18) 0.057(3) 0.0280(18) 0.0029(16) 0.0149(15) 0.0014(17)
C11 0.055(3) 0.082(4) 0.034(2) 0.014(2) 0.0154(19) 0.004(2)
C12 0.074(3) 0.085(4) 0.048(3) -0.010(2) 0.039(2) 0.017(3)
C13 0.050(3) 0.102(4) 0.043(2) 0.014(3) 0.015(2) -0.028(3)
C14 0.0285(18) 0.057(3) 0.066(3) -0.021(2) 0.0173(19) -0.0088(18)
C15 0.088(4) 0.100(5) 0.070(4) -0.011(3) 0.024(3) -0.065(4)
C16 0.054(3) 0.107(5) 0.070(4) -0.013(3) -0.012(3) -0.036(3)
C17 0.066(4) 0.114(6) 0.318(13) -0.107(7) 0.115(6) -0.034(4)
C18 0.071(3) 0.053(3) 0.031(2) 0.0068(18) 0.009(2) 0.023(2)
C19A 0.074(7) 0.084(9) 0.060(6) 0.039(6) 0.023(5) 0.006(7)
C20A 0.083(9) 0.085(8) 0.042(5) 0.014(5) 0.011(5) 0.058(7)
C21A 0.069(9) 0.100(15) 0.024(6) 0.012(7) 0.004(5) 0.043(8)
C19B 0.048(6) 0.045(6) 0.049(6) 0.008(5) 0.020(5) 0.000(5)
C20B 0.064(8) 0.032(5) 0.062(7) 0.010(4) 0.014(6) 0.012(5)
C21B 0.053(10) 0.072(14) 0.034(7) 0.020(8) -0.008(7) 0.017(9)
C22 0.050(2) 0.051(3) 0.041(2) -0.0128(19) 0.0093(18) 0.018(2)
C23 0.045(2) 0.039(2) 0.041(2) 0.0005(17) 0.0123(17) -0.0098(18)
B1 0.0204(15) 0.0276(18) 0.0213(16) 0.0003(13) 0.0067(13) -0.0010(14)
C25 0.0240(14) 0.0276(17) 0.0228(15) 0.0047(12) 0.0075(12) -0.0005(13)
C26 0.0225(15) 0.039(2) 0.0336(18) -0.0069(15) 0.0077(13) 0.0003(14)
C27 0.0323(18) 0.047(2) 0.0331(18) -0.0122(16) 0.0131(15) -0.0016(16)
C28 0.0336(18) 0.048(2) 0.0259(17) -0.0093(15) 0.0071(14) -0.0101(16)
C29 0.0233(15) 0.051(2) 0.0235(16) -0.0009(15) 0.0069(13) -0.0079(15)
C30 0.0244(15) 0.038(2) 0.0249(15) -0.0003(13) 0.0104(13) -0.0035(14)
C31 0.042(2) 0.097(5) 0.055(3) -0.040(3) 0.012(2) 0.003(3)
C32 0.0294(19) 0.101(4) 0.036(2) -0.014(2) 0.0134(17) -0.016(2)
C33 0.0220(14) 0.0244(16) 0.0247(15) 0.0012(12) 0.0085(12) 0.0022(12)
C34 0.0243(15) 0.0272(17) 0.0248(15) 0.0014(12) 0.0084(12) 0.0009(13)
C35 0.0217(14) 0.0289(17) 0.0321(17) -0.0050(13) 0.0095(13) 0.0014(13)
C36 0.0249(15) 0.0269(17) 0.0400(18) -0.0018(14) 0.0165(14) -0.0020(13)
C37 0.0306(16) 0.0271(17) 0.0315(17) 0.0034(13) 0.0157(13) 0.0038(14)
C38 0.0237(15) 0.0301(18) 0.0255(16) 0.0015(13) 0.0068(12) 0.0020(13)
C39 0.0239(16) 0.036(2) 0.0404(19) -0.0051(15) 0.0089(14) 0.0003(14)
C40 0.042(2) 0.043(2) 0.038(2) 0.0106(17) 0.0209(17) 0.0026(17)
C41 0.0224(14) 0.0247(16) 0.0211(14) -0.0019(12) 0.0023(12) -0.0029(12)
C42 0.0272(16) 0.0305(18) 0.0287(17) 0.0007(13) 0.0069(13) 0.0006(14)
C43 0.0306(17) 0.0266(18) 0.0365(18) -0.0019(14) 0.0030(14) 0.0016(14)
C44 0.0419(19) 0.0235(18) 0.0298(17) 0.0017(13) 0.0000(15) -0.0048(15)
C45 0.0369(18) 0.0300(18) 0.0205(15) -0.0020(13) 0.0063(13) -0.0091(14)
C46 0.0251(15) 0.0274(17) 0.0240(15) -0.0009(12) 0.0051(12) -0.0011(13)
C47 0.047(2) 0.039(2) 0.070(3) 0.007(2) 0.016(2) 0.018(2)
C48 0.062(3) 0.043(2) 0.034(2) 0.0056(17) 0.0205(19) -0.007(2)
C49 0.0209(14) 0.0239(16) 0.0255(15) 0.0009(12) 0.0066(12) -0.0049(12)
C50 0.0220(14) 0.0258(17) 0.0260(16) -0.0007(12) 0.0045(12) -0.0014(12)
C51 0.0283(16) 0.0315(18) 0.0277(16) -0.0053(14) 0.0079(13) -0.0040(14)
C52 0.0299(17) 0.0276(18) 0.0403(19) -0.0050(14) 0.0117(15) 0.0002(14)
C53 0.0249(15) 0.0255(18) 0.0398(19) 0.0020(14) 0.0068(14) 0.0022(13)
C54 0.0242(15) 0.0301(18) 0.0263(16) 0.0035(13) 0.0059(12) -0.0017(13)
C55 0.049(2) 0.052(3) 0.0302(19) -0.0109(18) 0.0082(17) 0.0019(19)
C56 0.042(2) 0.039(2) 0.051(2) 0.0076(18) 0.0098(18) 0.0135(18)
F1A 0.187(18) 0.086(9) 0.124(13) 0.023(8) 0.093(13) 0.089(11)
F2A 0.078(6) 0.155(11) 0.087(8) -0.029(7) 0.067(5) 0.005(6)
F3A 0.048(4) 0.22(2) 0.092(10) -0.119(13) 0.022(5) -0.020(7)
F1B 0.31(3) 0.125(13) 0.103(14) 0.040(10) 0.157(17) 0.101(15)
F2B 0.084(6) 0.078(7) 0.142(11) -0.074(7) 0.057(6) -0.021(5)
F3B 0.035(4) 0.163(14) 0.115(10) -0.091(10) 0.015(4) 0.015(5)
F4A 0.018(6) 0.110(12) 0.142(17) -0.035(13) 0.009(8) 0.015(6)
F5A 0.035(5) 0.124(16) 0.055(9) -0.056(10) -0.005(5) -0.011(9)
F6A 0.068(10) 0.107(12) 0.093(10) 0.018(8) 0.049(7) -0.031(7)
F4B 0.050(3) 0.113(7) 0.128(6) -0.074(6) 0.043(4) -0.050(4)
F5B 0.030(2) 0.110(7) 0.058(3) -0.038(4) 0.023(2) -0.023(3)
F6B 0.028(3) 0.224(14) 0.143(10) 0.122(11) 0.009(5) 0.010(6)
F7 0.0600(16) 0.097(2) 0.0602(17) 0.0262(16) 0.0296(14) -0.0208(16)
F8 0.086(2) 0.0615(18) 0.0568(16) 0.0333(13) 0.0376(15) 0.0347(15)
F9 0.093(2) 0.0618(17) 0.0349(13) 0.0013(12) 0.0304(13) -0.0026(15)
F10 0.0366(12) 0.085(2) 0.0531(15) -0.0098(13) 0.0084(11) -0.0290(13)
F11 0.0385(12) 0.107(2) 0.0369(13) -0.0269(14) 0.0007(10) 0.0175(14)
F12 0.0409(13) 0.0548(17) 0.0717(18) 0.0041(13) -0.0175(12) 0.0064(12)
F13 0.050(2) 0.074(3) 0.429(10) 0.024(4) 0.092(4) 0.019(2)
F14 0.131(4) 0.214(6) 0.122(3) -0.044(4) 0.031(3) 0.113(4)
F15 0.124(3) 0.141(4) 0.165(4) 0.099(3) 0.075(3) 0.105(3)
F16 0.111(3) 0.072(2) 0.082(2) 0.0434(17) 0.0571(19) 0.0108(18)
F17 0.0588(16) 0.104(2) 0.0584(16) 0.0000(16) 0.0317(14) -0.0299(16)
F18 0.104(2) 0.071(2) 0.0466(15) -0.0088(13) 0.0441(15) -0.0086(17)
F19 0.075(2) 0.209(5) 0.0553(19) -0.050(2) 0.0008(17) -0.049(3)
F20 0.183(4) 0.200(5) 0.0411(17) -0.033(2) 0.007(2) 0.131(4)
F21 0.193(4) 0.094(3) 0.0324(15) -0.0010(16) 0.029(2) -0.019(3)
F22 0.072(2) 0.146(4) 0.119(3) 0.066(3) 0.048(2) 0.075(2)
F23 0.092(2) 0.0356(15) 0.083(2) 0.0165(14) -0.0080(17) 0.0093(15)
F24 0.083(2) 0.0576(18) 0.0578(17) 0.0002(14) -0.0220(14) 0.0329(16)

loop_
_atom_type_symbol
_atom_type_description
_atom_type_scat_dispersion_real
_atom_type_scat_dispersion_imag
_atom_type_scat_source
C C 0.0033 0.0016 'International Tables Vol C Tables 4.2.6.8 and 6.1.1.4'
H H 0.0000 0.0000 'International Tables Vol C Tables 4.2.6.8 and 6.1.1.4'
B B 0.0013 0.0007 'International Tables Vol C Tables 4.2.6.8 and 6.1.1.4'
O O 0.0106 0.0060 'International Tables Vol C Tables 4.2.6.8 and 6.1.1.4'
F F 0.0171 0.0103 'International Tables Vol C Tables 4.2.6.8 and 6.1.1.4'
P P 0.1023 0.0942 'International Tables Vol C Tables 4.2.6.8 and 6.1.1.4'
Ir Ir -1.4442 7.9887 'International Tables Vol C Tables 4.2.6.8 and 6.1.1.4'
N N 0.0061 0.0033 'International Tables Vol C Tables 4.2.6.8 and 6.1.1.4'

loop_
_geom_angle_atom_site_label_1
_geom_angle_atom_site_label_2
_geom_angle_atom_site_label_3
_geom_angle
C23 Ir1 N1 101.89(14)
C23 Ir1 C22 85.72(19)
N1 Ir1 C22 172.38(15)
C23 Ir1 P1 98.75(12)
N1 Ir1 P1 79.71(7)
C22 Ir1 P1 99.74(11)
C23 Ir1 P2 99.07(12)
N1 Ir1 P2 79.34(7)
C22 Ir1 P2 99.17(11)
P1 Ir1 P2 154.84(3)
C23 Ir1 H1 172.5(17)
N1 Ir1 H1 85.0(17)
C22 Ir1 H1 87.5(17)
P1 Ir1 H1 79.3(16)
P2 Ir1 H1 85.2(17)
O1 P1 C10 100.11(16)
O1 P1 C6 99.97(16)
C10 P1 C6 112.68(17)
O1 P1 Ir1 101.23(8)
C10 P1 Ir1 118.76(12)
C6 P1 Ir1 118.89(13)
O2 P2 C18 100.12(17)
O2 P2 C14 100.91(17)
C18 P2 C14 112.8(2)
O2 P2 Ir1 100.36(8)
C18 P2 Ir1 121.76(17)
C14 P2 Ir1 115.72(15)
C1 N1 C5 118.9(3)
C1 N1 Ir1 120.6(2)
C5 N1 Ir1 120.5(2)
C1 O1 P1 120.9(2)
C5 O2 P2 120.0(2)
N1 C1 O1 117.5(3)
N1 C1 C2 122.3(3)
O1 C1 C2 120.1(3)
C1 C2 C3 117.4(3)
C1 C2 H2 121.3
C3 C2 H2 121.3
C4 C3 C2 121.3(3)
C4 C3 H3 119.4
C2 C3 H3 119.4
C5 C4 C3 117.5(3)
C5 C4 H4 121.2
C3 C4 H4 121.2
N1 C5 O2 116.9(3)
N1 C5 C4 122.4(3)
O2 C5 C4 120.7(3)
C9 C6 C7 110.2(4)
C9 C6 C8 110.0(4)
C7 C6 C8 106.8(3)
C9 C6 P1 108.6(3)
C7 C6 P1 106.2(3)
C8 C6 P1 114.9(3)
C6 C7 H7A 109.5
C6 C7 H7B 109.5
H7A C7 H7B 109.5
C6 C7 H7C 109.5
H7A C7 H7C 109.5
H7B C7 H7C 109.5
C6 C8 H8A 109.5
C6 C8 H8B 109.5
H8A C8 H8B 109.5
C6 C8 H8C 109.5
H8A C8 H8C 109.5
H8B C8 H8C 109.5
C6 C9 H9A 109.5
C6 C9 H9B 109.5
H9A C9 H9B 109.5
C6 C9 H9C 109.5
H9A C9 H9C 109.5
H9B C9 H9C 109.5
C12 C10 C13 108.8(4)
C12 C10 C11 110.9(4)
C13 C10 C11 107.0(4)
C12 C10 P1 107.4(3)
C13 C10 P1 109.5(3)
C11 C10 P1 113.1(3)
C10 C11 H11A 109.5
C10 C11 H11B 109.5
H11A C11 H11B 109.5
C10 C11 H11C 109.5
H11A C11 H11C 109.5
H11B C11 H11C 109.5
C10 C12 H12A 109.5
C10 C12 H12B 109.5
H12A C12 H12B 109.5
C10 C12 H12C 109.5
H12A C12 H12C 109.5
H12B C12 H12C 109.5
C10 C13 H13A 109.5
C10 C13 H13B 109.5
H13A C13 H13B 109.5
C10 C13 H13C 109.5
H13A C13 H13C 109.5
H13B C13 H13C 109.5
C17 C14 C16 113.2(5)
C17 C14 C15 107.9(6)
C16 C14 C15 104.5(4)
C17 C14 P2 109.1(4)
C16 C14 P2 114.3(3)
C15 C14 P2 107.4(3)
C14 C15 H15A 109.5
C14 C15 H15B 109.5
H15A C15 H15B 109.5
C14 C15 H15C 109.5
H15A C15 H15C 109.5
H15B C15 H15C 109.5
C14 C16 H16A 109.5
C14 C16 H16B 109.5
H16A C16 H16B 109.5
C14 C16 H16C 109.5
H16A C16 H16C 109.5
H16B C16 H16C 109.5
C14 C17 H17A 109.5
C14 C17 H17B 109.5
H17A C17 H17B 109.5
C14 C17 H17C 109.5
H17A C17 H17C 109.5
H17B C17 H17C 109.5
C19A C18 C20B 70.2(8)
C19A C18 C21B 114.5(12)
C20B C18 C21B 115.4(9)
C19A C18 C21A 116.1(12)
C19A C18 C20A 109.8(8)
C21A C18 C20A 103.2(8)
C20B C18 C19B 104.6(7)
C21B C18 C19B 100.0(11)
C19A C18 P2 113.1(5)
C20B C18 P2 109.3(5)
C21B C18 P2 122.7(10)
C21A C18 P2 109.2(8)
C20A C18 P2 104.3(4)
C19B C18 P2 101.5(4)
C18 C19A H19A 109.5
C18 C19A H19B 109.5
C18 C19A H19C 109.5
C18 C20A H20A 109.5
C18 C20A H20B 109.5
C18 C20A H20C 109.5
C18 C21A H21A 109.5
C18 C21A H21B 109.5
C18 C21A H21C 109.5
C18 C19B H19D 109.5
C18 C19B H19E 109.5
H19D C19B H19E 109.5
C18 C19B H19F 109.5
H19D C19B H19F 109.5
H19E C19B H19F 109.5
C18 C20B H20D 109.5
C18 C20B H20E 109.5
H20D C20B H20E 109.5
C18 C20B H20F 109.5
H20D C20B H20F 109.5
H20E C20B H20F 109.5
C18 C21B H21D 109.5
C18 C21B H21E 109.5
H21D C21B H21E 109.5
C18 C21B H21F 109.5
H21D C21B H21F 109.5
H21E C21B H21F 109.5
Ir1 C22 H22A 109.5
Ir1 C22 H22B 109.5
H22A C22 H22B 109.5
Ir1 C22 H22C 109.5
H22A C22 H22C 109.5
H22B C22 H22C 109.5
O3 C23 Ir1 172.8(4)
C49 B1 C33 103.9(3)
C49 B1 C41 111.3(2)
C33 B1 C41 111.6(2)
C49 B1 C25 115.0(3)
C33 B1 C25 112.3(2)
C41 B1 C25 103.1(3)
C30 C25 C26 115.2(3)
C30 C25 B1 124.1(3)
C26 C25 B1 120.0(3)
C27 C26 C25 122.9(3)
C27 C26 H26 118.5
C25 C26 H26 118.5
C28 C27 C26 120.5(3)
C28 C27 C31 119.7(3)
C26 C27 C31 119.8(3)
C29 C28 C27 118.0(3)
C29 C28 H28 121.0
C27 C28 H28 121.0
C28 C29 C30 121.4(3)
C28 C29 C32 119.0(3)
C30 C29 C32 119.6(3)
C29 C30 C25 121.9(3)
C29 C30 H30 119.1
C25 C30 H30 119.1
F1B C31 F1A 119.2(13)
F1B C31 F3A 59.5(10)
F1A C31 F3A 118.2(13)
F1B C31 F3B 108.8(16)
F1B C31 F2B 108.5(11)
F3B C31 F2B 97.0(10)
F1A C31 F2A 100.9(13)
F3A C31 F2A 96.0(12)
F1B C31 C27 117.7(8)
F1A C31 C27 115.9(9)
F3A C31 C27 114.6(6)
F3B C31 C27 113.5(8)
F2B C31 C27 109.3(6)
F2A C31 C27 107.2(7)
F5A C32 F6A 118.9(18)
F6B C32 F5B 108.3(8)
F6B C32 F4B 105.1(7)
F5B C32 F4B 103.0(6)
F5A C32 C29 120.0(8)
F6B C32 C29 114.4(5)
F6A C32 C29 111.0(13)
F5B C32 C29 115.1(5)
F4B C32 C29 109.8(5)
F5A C32 F4A 96.3(14)
F6A C32 F4A 100.5(15)
C29 C32 F4A 105.6(8)
C38 C33 C34 115.7(3)
C38 C33 B1 123.4(3)
C34 C33 B1 120.5(3)
C35 C34 C33 122.5(3)
C35 C34 H34 118.7
C33 C34 H34 118.7
C34 C35 C36 120.8(3)
C34 C35 C39 118.1(3)
C36 C35 C39 121.1(3)
C37 C36 C35 117.9(3)
C37 C36 H36 121.0
C35 C36 H36 121.0
C36 C37 C38 120.9(3)
C36 C37 C40 120.4(3)
C38 C37 C40 118.6(3)
C33 C38 C37 122.1(3)
C33 C38 H38 119.0
C37 C38 H38 119.0
F11 C39 F10 107.7(3)
F11 C39 F12 105.1(3)
F10 C39 F12 105.5(3)
F11 C39 C35 112.6(3)
F10 C39 C35 113.7(3)
F12 C39 C35 111.7(3)
F7 C40 F9 106.5(3)
F7 C40 F8 107.6(3)
F9 C40 F8 104.4(3)
F7 C40 C37 113.5(3)
F9 C40 C37 112.5(3)
F8 C40 C37 111.7(3)
C46 C41 C42 115.5(3)
C46 C41 B1 121.5(3)
C42 C41 B1 122.9(3)
C43 C42 C41 122.4(3)
C43 C42 H42 118.8
C41 C42 H42 118.8
C44 C43 C42 120.7(3)
C44 C43 C47 119.8(3)
C42 C43 C47 119.5(4)
C43 C44 C45 118.0(3)
C43 C44 H44 121.0
C45 C44 H44 121.0
C46 C45 C44 121.0(3)
C46 C45 C48 117.8(3)
C44 C45 C48 121.2(3)
C45 C46 C41 122.5(3)
C45 C46 H46 118.8
C41 C46 H46 118.8
F13 C47 F14 103.0(6)
F13 C47 F15 106.1(5)
F14 C47 F15 103.9(5)
F13 C47 C43 113.9(4)
F14 C47 C43 113.2(4)
F15 C47 C43 115.5(4)
F16 C48 F17 107.5(4)
F16 C48 F18 106.2(3)
F17 C48 F18 103.7(4)
F16 C48 C45 112.8(4)
F17 C48 C45 113.5(3)
F18 C48 C45 112.4(3)
C54 C49 C50 115.0(3)
C54 C49 B1 123.1(3)
C50 C49 B1 121.4(3)
C51 C50 C49 122.5(3)
C51 C50 H50 118.7
C49 C50 H50 118.7
C52 C51 C50 120.9(3)
C52 C51 C55 119.7(3)
C50 C51 C55 119.4(3)
C53 C52 C51 118.0(3)
C53 C52 H52 121.0
C51 C52 H52 121.0
C52 C53 C54 121.1(3)
C52 C53 C56 118.0(3)
C54 C53 C56 120.9(3)
C53 C54 C49 122.5(3)
C53 C54 H54 118.8
C49 C54 H54 118.8
F20 C55 F19 107.6(4)
F20 C55 F21 107.4(4)
F19 C55 F21 99.7(4)
F20 C55 C51 115.2(4)
F19 C55 C51 112.6(4)
F21 C55 C51 113.0(3)
F22 C56 F24 105.9(4)
F22 C56 F23 105.7(4)
F24 C56 F23 106.7(4)
F22 C56 C53 112.9(4)
F24 C56 C53 113.3(3)
F23 C56 C53 111.8(3)

loop_
_geom_bond_atom_site_label_1
_geom_bond_atom_site_label_2
_geom_bond_distance
Ir1 C23 1.948(4)
Ir1 N1 2.104(3)
Ir1 C22 2.129(4)
Ir1 P1 2.3115(8)
Ir1 P2 2.3132(8)
Ir1 H1 1.555(19)
P1 O1 1.662(3)
P1 C10 1.862(4)
P1 C6 1.871(4)
P2 O2 1.670(2)
P2 C18 1.867(4)
P2 C14 1.867(4)
N1 C1 1.343(4)
N1 C5 1.347(4)
O1 C1 1.349(4)
O2 C5 1.355(4)
O3 C23 1.131(5)
C1 C2 1.379(5)
C2 C3 1.381(5)
C2 H2 0.9500
C3 C4 1.380(5)
C3 H3 0.9500
C4 C5 1.374(5)
C4 H4 0.9500
C6 C9 1.528(6)
C6 C7 1.535(5)
C6 C8 1.542(5)
C7 H7A 0.9800
C7 H7B 0.9800
C7 H7C 0.9800
C8 H8A 0.9800
C8 H8B 0.9800
C8 H8C 0.9800
C9 H9A 0.9800
C9 H9B 0.9800
C9 H9C 0.9800
C10 C12 1.527(6)
C10 C13 1.529(6)
C10 C11 1.536(6)
C11 H11A 0.9800
C11 H11B 0.9800
C11 H11C 0.9800
C12 H12A 0.9800
C12 H12B 0.9800
C12 H12C 0.9800
C13 H13A 0.9800
C13 H13B 0.9800
C13 H13C 0.9800
C14 C17 1.513(7)
C14 C16 1.524(6)
C14 C15 1.537(8)
C15 H15A 0.9800
C15 H15B 0.9800
C15 H15C 0.9800
C16 H16A 0.9800
C16 H16B 0.9800
C16 H16C 0.9800
C17 H17A 0.9800
C17 H17B 0.9800
C17 H17C 0.9800
C18 C19A 1.381(11)
C18 C20B 1.498(11)
C18 C21B 1.51(3)
C18 C21A 1.56(3)
C18 C20A 1.643(10)
C18 C19B 1.723(12)
C19A H19A 0.9800
C19A H19B 0.9800
C19A H19C 0.9800
C20A H20A 0.9800
C20A H20B 0.9800
C20A H20C 0.9800
C21A H21A 0.9800
C21A H21B 0.9800
C21A H21C 0.9800
C19B H19D 0.9800
C19B H19E 0.9800
C19B H19F 0.9800
C20B H20D 0.9800
C20B H20E 0.9800
C20B H20F 0.9800
C21B H21D 0.9800
C21B H21E 0.9800
C21B H21F 0.9800
C22 H22A 0.9800
C22 H22B 0.9800
C22 H22C 0.9800
B1 C49 1.633(5)
B1 C33 1.634(5)
B1 C41 1.636(5)
B1 C25 1.638(5)
C25 C30 1.395(4)
C25 C26 1.401(4)
C26 C27 1.385(5)
C26 H26 0.9500
C27 C28 1.380(5)
C27 C31 1.492(6)
C28 C29 1.376(5)
C28 H28 0.9500
C29 C30 1.393(5)
C29 C32 1.496(5)
C30 H30 0.9500
C31 F1B 1.203(12)
C31 F1A 1.230(15)
C31 F3A 1.292(10)
C31 F3B 1.300(13)
C31 F2B 1.411(10)
C31 F2A 1.434(17)
C32 F5A 1.171(12)
C32 F6B 1.253(8)
C32 F6A 1.29(3)
C32 F5B 1.302(10)
C32 F4B 1.408(9)
C32 F4A 1.50(2)
C33 C38 1.392(4)
C33 C34 1.400(4)
C34 C35 1.382(4)
C34 H34 0.9500
C35 C36 1.385(5)
C35 C39 1.501(5)
C36 C37 1.385(5)
C36 H36 0.9500
C37 C38 1.393(5)
C37 C40 1.501(5)
C38 H38 0.9500
C39 F11 1.322(4)
C39 F10 1.324(4)
C39 F12 1.332(4)
C40 F7 1.317(4)
C40 F9 1.332(5)
C40 F8 1.335(5)
C41 C46 1.392(4)
C41 C42 1.394(4)
C42 C43 1.386(5)
C42 H42 0.9500
C43 C44 1.379(5)
C43 C47 1.486(5)
C44 C45 1.380(5)
C44 H44 0.9500
C45 C46 1.379(5)
C45 C48 1.498(5)
C46 H46 0.9500
C47 F13 1.267(6)
C47 F14 1.272(6)
C47 F15 1.274(5)
C48 F16 1.325(5)
C48 F17 1.331(5)
C48 F18 1.341(5)
C49 C54 1.400(4)
C49 C50 1.406(4)
C50 C51 1.385(5)
C50 H50 0.9500
C51 C52 1.382(5)
C51 C55 1.492(5)
C52 C53 1.381(5)
C52 H52 0.9500
C53 C54 1.386(5)
C53 C56 1.497(5)
C54 H54 0.9500
C55 F20 1.264(5)
C55 F19 1.307(5)
C55 F21 1.312(5)
C56 F22 1.313(5)
C56 F24 1.318(5)
C56 F23 1.321(5)

loop_
_geom_torsion_atom_site_label_1
_geom_torsion_atom_site_label_2
_geom_torsion_atom_site_label_3
_geom_torsion_atom_site_label_4
_geom_torsion
C23 Ir1 P1 O1 100.50(16)
N1 Ir1 P1 O1 -0.10(12)
C22 Ir1 P1 O1 -172.37(16)
P2 Ir1 P1 O1 -34.15(13)
C23 Ir1 P1 C10 -151.3(2)
N1 Ir1 P1 C10 108.15(17)
C22 Ir1 P1 C10 -64.1(2)
P2 Ir1 P1 C10 74.09(17)
C23 Ir1 P1 C6 -7.62(19)
N1 Ir1 P1 C6 -108.22(16)
C22 Ir1 P1 C6 79.5(2)
P2 Ir1 P1 C6 -142.27(15)
C23 Ir1 P2 O2 -87.67(16)
N1 Ir1 P2 O2 12.83(12)
C22 Ir1 P2 O2 -174.76(17)
P1 Ir1 P2 O2 46.93(13)
C23 Ir1 P2 C18 21.2(2)
N1 Ir1 P2 C18 121.69(19)
C22 Ir1 P2 C18 -65.9(2)
P1 Ir1 P2 C18 155.79(18)
C23 Ir1 P2 C14 164.8(2)
N1 Ir1 P2 C14 -94.72(18)
C22 Ir1 P2 C14 77.7(2)
P1 Ir1 P2 C14 -60.62(18)
C23 Ir1 N1 C1 -95.5(3)
P1 Ir1 N1 C1 1.4(2)
P2 Ir1 N1 C1 167.4(2)
C23 Ir1 N1 C5 87.1(3)
P1 Ir1 N1 C5 -176.0(2)
P2 Ir1 N1 C5 -10.0(2)
C10 P1 O1 C1 -123.4(3)
C6 P1 O1 C1 121.2(3)
Ir1 P1 O1 C1 -1.2(3)
C18 P2 O2 C5 -143.3(3)
C14 P2 O2 C5 100.9(3)
Ir1 P2 O2 C5 -18.1(3)
C5 N1 C1 O1 174.9(3)
Ir1 N1 C1 O1 -2.5(4)
C5 N1 C1 C2 -4.1(5)
Ir1 N1 C1 C2 178.5(2)
P1 O1 C1 N1 2.4(4)
P1 O1 C1 C2 -178.6(2)
N1 C1 C2 C3 1.4(5)
O1 C1 C2 C3 -177.5(3)
C1 C2 C3 C4 1.5(5)
C2 C3 C4 C5 -1.6(5)
C1 N1 C5 O2 -175.7(3)
Ir1 N1 C5 O2 1.7(4)
C1 N1 C5 C4 4.0(5)
Ir1 N1 C5 C4 -178.6(2)
P2 O2 C5 N1 12.7(4)
P2 O2 C5 C4 -167.0(3)
C3 C4 C5 N1 -1.2(5)
C3 C4 C5 O2 178.5(3)
O1 P1 C6 C9 -166.5(3)
C10 P1 C6 C9 88.0(3)
Ir1 P1 C6 C9 -57.7(3)
O1 P1 C6 C7 -48.1(3)
C10 P1 C6 C7 -153.5(3)
Ir1 P1 C6 C7 60.7(3)
O1 P1 C6 C8 69.8(3)
C10 P1 C6 C8 -35.6(4)
Ir1 P1 C6 C8 178.7(3)
O1 P1 C10 C12 -167.1(3)
C6 P1 C10 C12 -61.7(3)
Ir1 P1 C10 C12 84.0(3)
O1 P1 C10 C13 74.9(3)
C6 P1 C10 C13 -179.8(3)
Ir1 P1 C10 C13 -34.0(4)
O1 P1 C10 C11 -44.4(3)
C6 P1 C10 C11 61.0(4)
Ir1 P1 C10 C11 -153.3(3)
O2 P2 C14 C17 -173.7(5)
C18 P2 C14 C17 80.4(6)
Ir1 P2 C14 C17 -66.4(6)
O2 P2 C14 C16 58.5(4)
C18 P2 C14 C16 -47.5(5)
Ir1 P2 C14 C16 165.7(4)
O2 P2 C14 C15 -56.9(4)
C18 P2 C14 C15 -162.9(3)
Ir1 P2 C14 C15 50.3(4)
O2 P2 C18 C19A 81.2(8)
C14 P2 C18 C19A -172.3(8)
Ir1 P2 C18 C19A -27.8(8)
O2 P2 C18 C20B 157.3(6)
C14 P2 C18 C20B -96.2(7)
Ir1 P2 C18 C20B 48.3(7)
O2 P2 C18 C21B -62.8(12)
C14 P2 C18 C21B 43.7(12)
Ir1 P2 C18 C21B -171.7(12)
O2 P2 C18 C21A -49.7(9)
C14 P2 C18 C21A 56.8(9)
Ir1 P2 C18 C21A -158.7(8)
O2 P2 C18 C20A -159.5(6)
C14 P2 C18 C20A -53.0(6)
Ir1 P2 C18 C20A 91.5(6)
O2 P2 C18 C19B 47.2(5)
C14 P2 C18 C19B 153.7(5)
Ir1 P2 C18 C19B -61.8(5)
C49 B1 C25 C30 25.2(4)
C33 B1 C25 C30 143.6(3)
C41 B1 C25 C30 -96.1(4)
C49 B1 C25 C26 -164.1(3)
C33 B1 C25 C26 -45.6(4)
C41 B1 C25 C26 74.6(3)
C30 C25 C26 C27 0.6(5)
B1 C25 C26 C27 -170.9(3)
C25 C26 C27 C28 -1.4(6)
C25 C26 C27 C31 177.9(4)
C26 C27 C28 C29 1.3(6)
C31 C27 C28 C29 -178.0(5)
C27 C28 C29 C30 -0.4(6)
C27 C28 C29 C32 -180.0(4)
C28 C29 C30 C25 -0.3(6)
C32 C29 C30 C25 179.2(4)
C26 C25 C30 C29 0.2(5)
B1 C25 C30 C29 171.4(3)
C28 C27 C31 F1B -84(2)
C26 C27 C31 F1B 96(2)
C28 C27 C31 F1A 125.5(15)
C26 C27 C31 F1A -53.9(16)
C28 C27 C31 F3A -18(2)
C26 C27 C31 F3A 163.1(19)
C28 C27 C31 F3B 146.9(11)
C26 C27 C31 F3B -32.5(12)
C28 C27 C31 F2B 39.8(12)
C26 C27 C31 F2B -139.5(11)
C28 C27 C31 F2A -122.7(8)
C26 C27 C31 F2A 57.9(9)
C28 C29 C32 F5A 15(2)
C30 C29 C32 F5A -164(2)
C28 C29 C32 F6B 83.1(13)
C30 C29 C32 F6B -96.5(12)
C28 C29 C32 F6A -129.7(16)
C30 C29 C32 F6A 50.8(17)
C28 C29 C32 F5B -150.5(7)
C30 C29 C32 F5B 30.0(9)
C28 C29 C32 F4B -34.8(8)
C30 C29 C32 F4B 145.6(7)
C28 C29 C32 F4A 122.3(11)
C30 C29 C32 F4A -57.3(11)
C49 B1 C33 C38 95.4(3)
C41 B1 C33 C38 -144.7(3)
C25 B1 C33 C38 -29.5(4)
C49 B1 C33 C34 -77.8(3)
C41 B1 C33 C34 42.1(4)
C25 B1 C33 C34 157.4(3)
C38 C33 C34 C35 0.3(5)
B1 C33 C34 C35 174.0(3)
C33 C34 C35 C36 0.0(5)
C33 C34 C35 C39 -179.2(3)
C34 C35 C36 C37 -0.4(5)
C39 C35 C36 C37 178.8(3)
C35 C36 C37 C38 0.4(5)
C35 C36 C37 C40 -179.1(3)
C34 C33 C38 C37 -0.3(5)
B1 C33 C38 C37 -173.8(3)
C36 C37 C38 C33 -0.1(5)
C40 C37 C38 C33 179.4(3)
C34 C35 C39 F11 63.2(4)
C36 C35 C39 F11 -116.0(4)
C34 C35 C39 F10 -174.0(3)
C36 C35 C39 F10 6.8(5)
C34 C35 C39 F12 -54.8(4)
C36 C35 C39 F12 126.0(4)
C36 C37 C40 F7 -11.4(5)
C38 C37 C40 F7 169.1(3)
C36 C37 C40 F9 -132.4(4)
C38 C37 C40 F9 48.0(4)
C36 C37 C40 F8 110.5(4)
C38 C37 C40 F8 -69.0(5)
C49 B1 C41 C46 -36.3(4)
C33 B1 C41 C46 -151.8(3)
C25 B1 C41 C46 87.5(3)
C49 B1 C41 C42 149.0(3)
C33 B1 C41 C42 33.5(4)
C25 B1 C41 C42 -87.2(3)
C46 C41 C42 C43 0.0(5)
B1 C41 C42 C43 175.0(3)
C41 C42 C43 C44 1.2(5)
C41 C42 C43 C47 -178.9(3)
C42 C43 C44 C45 -0.8(5)
C47 C43 C44 C45 179.3(3)
C43 C44 C45 C46 -0.7(5)
C43 C44 C45 C48 177.4(3)
C44 C45 C46 C41 2.0(5)
C48 C45 C46 C41 -176.2(3)
C42 C41 C46 C45 -1.6(5)
B1 C41 C46 C45 -176.7(3)
C44 C43 C47 F13 134.3(5)
C42 C43 C47 F13 -45.6(7)
C44 C43 C47 F14 -108.5(5)
C42 C43 C47 F14 71.6(6)
C44 C43 C47 F15 11.2(7)
C42 C43 C47 F15 -168.7(5)
C46 C45 C48 F16 179.0(3)
C44 C45 C48 F16 0.7(5)
C46 C45 C48 F17 -58.4(5)
C44 C45 C48 F17 123.3(4)
C46 C45 C48 F18 58.8(5)
C44 C45 C48 F18 -119.4(4)
C33 B1 C49 C54 -85.7(3)
C41 B1 C49 C54 154.2(3)
C25 B1 C49 C54 37.4(4)
C33 B1 C49 C50 86.4(3)
C41 B1 C49 C50 -33.8(4)
C25 B1 C49 C50 -150.5(3)
C54 C49 C50 C51 -1.0(5)
B1 C49 C50 C51 -173.7(3)
C49 C50 C51 C52 -0.5(5)
C49 C50 C51 C55 178.5(3)
C50 C51 C52 C53 1.0(5)
C55 C51 C52 C53 -177.9(3)
C51 C52 C53 C54 0.0(5)
C51 C52 C53 C56 178.9(3)
C52 C53 C54 C49 -1.6(5)
C56 C53 C54 C49 179.6(3)
C50 C49 C54 C53 2.0(5)
B1 C49 C54 C53 174.6(3)
C52 C51 C55 F20 -7.9(6)
C50 C51 C55 F20 173.1(5)
C52 C51 C55 F19 116.0(5)
C50 C51 C55 F19 -63.0(5)
C52 C51 C55 F21 -132.0(4)
C50 C51 C55 F21 49.0(5)
C52 C53 C56 F22 47.6(5)
C54 C53 C56 F22 -133.5(4)
C52 C53 C56 F24 168.0(4)
C54 C53 C56 F24 -13.1(6)
C52 C53 C56 F23 -71.5(5)
C54 C53 C56 F23 107.4(4)
